data_4084596
loop_
_publ_author_name
'Fern\'andez-Gallardo, Jacob'
'Elie, Benelita T.'
'Sulzmaier, Florian J.'
'Sana\'u, Mercedes'
'Ramos, Joe W.'
'Contel, Mar\'ia'

_publ_section_title
;
 Organometallic Titanocene-Gold Compounds as Potential Chemotherapeutics
 in Renal Cancer. Study of their Protein Kinase Inhibitory Properties.
;
_journal_issue 22
_journal_name_full Organometallics
_journal_page_first 6669
_journal_page_last 6681
_journal_paper_doi 10.1021/om500965k
_journal_volume 33
_journal_year 2014
_chemical_formula_sum 'C40 H36 Au2 Cl8 O4 P2 Ti'
_chemical_formula_weight 1368.06
_chemical_name_systematic
; 
 ? 
;
_space_group_IT_number 2
_symmetry_cell_setting triclinic
_symmetry_space_group_name_Hall '-P 1'
_symmetry_space_group_name_H-M 'P -1'
_atom_sites_solution_hydrogens geom
_atom_sites_solution_primary direct
_atom_sites_solution_secondary difmap
_audit_creation_method SHELXL-97
_cell_angle_alpha 84.15(3)
_cell_angle_beta 80.48(3)
_cell_angle_gamma 79.55(3)
_cell_formula_units_Z 2
_cell_length_a 10.298(2)
_cell_length_b 14.924(3)
_cell_length_c 15.579(3)
_cell_measurement_temperature 293(2)
_cell_volume 2315.8(8)
_computing_cell_refinement 'Denzo and Scalepack(Otwinowski & Minor1997)'
_computing_data_collection 'Collect(Nonius BV, 1997-2000)'
_computing_data_reduction 'Denzo and Scalepack(Otwinowski & Minor1997)'
_computing_molecular_graphics 'Bruker SHELXTL'
_computing_publication_material 'Bruker SHELXTL'
_computing_structure_refinement 'Bruker SHELXTL'
_computing_structure_solution 'Bruker SHELXTL'
_diffrn_ambient_temperature 293(2)
_diffrn_measured_fraction_theta_full 0.956
_diffrn_measured_fraction_theta_max 0.956
_diffrn_radiation_monochromator graphite
_diffrn_radiation_source 'fine-focus sealed tube'
_diffrn_radiation_type MoK\a
_diffrn_radiation_wavelength 0.71073
_diffrn_reflns_av_R_equivalents 0.0769
_diffrn_reflns_av_sigmaI/netI 0.0899
_diffrn_reflns_limit_h_max 11
_diffrn_reflns_limit_h_min -10
_diffrn_reflns_limit_k_max 16
_diffrn_reflns_limit_k_min -16
_diffrn_reflns_limit_l_max 17
_diffrn_reflns_limit_l_min -17
_diffrn_reflns_number 11025
_diffrn_reflns_theta_full 23.25
_diffrn_reflns_theta_max 23.25
_diffrn_reflns_theta_min 3.61
_exptl_absorpt_coefficient_mu 7.057
_exptl_crystal_density_diffrn 1.962
_exptl_crystal_density_method 'not measured'
_exptl_crystal_description prismatic
_exptl_crystal_F_000 1308
_exptl_crystal_size_max 0.25
_exptl_crystal_size_mid 0.23
_exptl_crystal_size_min 0.22
_refine_diff_density_max 0.737
_refine_diff_density_min -1.210
_refine_diff_density_rms 0.178
_refine_ls_extinction_method none
_refine_ls_goodness_of_fit_ref 1.065
_refine_ls_hydrogen_treatment constr
_refine_ls_matrix_type full
_refine_ls_number_parameters 514
_refine_ls_number_reflns 6368
_refine_ls_number_restraints 226
_refine_ls_restrained_S_all 1.048
_refine_ls_R_factor_all 0.1089
_refine_ls_R_factor_gt 0.0602
_refine_ls_shift/su_max 0.001
_refine_ls_shift/su_mean 0.000
_refine_ls_structure_factor_coef Fsqd
_refine_ls_weighting_details 'calc w=1/[\s^2^(Fo^2^)+(0.0644P)^2^+16.1436P] where P=(Fo^2^+2Fc^2^)/3'
_refine_ls_weighting_scheme calc
_refine_ls_wR_factor_gt 0.1356
_refine_ls_wR_factor_ref 0.1624
_reflns_number_gt 4145
_reflns_number_total 6368
_reflns_threshold_expression >2sigma(I)
_cod_data_source_file om500965k_si_002.cif
_cod_data_source_block shelxl
_cod_depositor_comments 'Adding full bibliography for 4084596.cif.'
_cod_original_cell_volume 2315.7(8)
_cod_original_sg_symbol_H-M P-1
_cod_database_code 4084596

loop_
_symmetry_equiv_pos_as_xyz
'x, y, z'
'-x, -y, -z'

loop_
_atom_site_label
_atom_site_type_symbol
_atom_site_fract_x
_atom_site_fract_y
_atom_site_fract_z
_atom_site_U_iso_or_equiv
_atom_site_adp_type
_atom_site_occupancy
_atom_site_symmetry_multiplicity
_atom_site_calc_flag
_atom_site_refinement_flags
Au1 Au 0.30431(6) 0.20064(4) 0.64461(5) 0.0512(2) Uani 1 1 d U
P2 P 0.1648(4) 0.1939(3) 0.9573(3) 0.0500(10) Uani 1 1 d U
Cl1 Cl 0.3902(5) 0.0855(3) 0.7383(4) 0.0769(15) Uani 1 1 d U
C1 C 0.1223(15) 0.0947(10) 0.9169(12) 0.052(3) Uani 1 1 d U
H1A H 0.1915 0.0729 0.8699 0.062 Uiso 1 1 calc R
H1B H 0.1199 0.0463 0.9635 0.062 Uiso 1 1 calc R
C2 C -0.0147(16) 0.1152(11) 0.8830(12) 0.054(4) Uani 1 1 d U
Au2 Au 0.21910(7) 0.30344(4) 0.85680(5) 0.0574(3) Uani 1 1 d U
P1 P 0.2430(4) 0.3079(3) 0.5425(3) 0.0457(10) Uani 1 1 d U
Cl2 Cl 0.2854(6) 0.4212(4) 0.7651(4) 0.0888(18) Uani 1 1 d U
C4 C -0.0156(15) 0.3826(10) 0.6119(10) 0.046(3) Uani 1 1 d U
O2 O -0.1000(11) 0.0730(9) 0.9097(9) 0.075(4) Uani 1 1 d U
Ti1 Ti -0.1461(2) 0.24714(19) 0.7475(2) 0.0483(7) Uani 1 1 d U
O1 O -0.0181(10) 0.1818(7) 0.8221(7) 0.051(2) Uani 1 1 d U
Cl3 Cl 0.8257(10) 0.0636(10) 0.3983(11) 0.216(6) Uani 1 1 d U
C5 C 0.657(2) 0.0753(15) 0.416(2) 0.117(6) Uani 1 1 d U
H3A H 0.6368 0.0189 0.3982 0.140 Uiso 1 1 calc R
C3 C 0.1218(14) 0.4070(10) 0.5826(12) 0.051(3) Uani 1 1 d U
H3B H 0.1520 0.4292 0.6310 0.061 Uiso 1 1 calc R
H3C H 0.1172 0.4558 0.5364 0.061 Uiso 1 1 calc R
Cl4 Cl 0.5943(9) 0.0780(6) 0.5235(7) 0.147(3) Uani 1 1 d U
C6 C 0.382(4) 0.390(4) 0.086(3) 0.21(2) Uani 1 1 d U
H6 H 0.3788 0.4510 0.1056 0.249 Uiso 1 1 calc R
O3 O -0.0193(10) 0.3144(7) 0.6718(7) 0.052(2) Uani 1 1 d U
Cl5 Cl 0.5784(11) 0.1633(7) 0.3509(9) 0.201(5) Uani 1 1 d U
O4 O -0.1129(11) 0.4256(8) 0.5870(9) 0.069(4) Uani 1 1 d U
Cl6 Cl 0.5324(15) 0.3591(15) 0.1001(13) 0.282(9) Uani 1 1 d U
Cl7 Cl 0.2666(14) 0.3613(9) 0.1743(9) 0.196(5) Uani 1 1 d U
Cl8 Cl 0.3366(19) 0.4272(12) 0.0015(11) 0.253(8) Uani 1 1 d U
C11 C -0.117(2) 0.0952(12) 0.7102(15) 0.076(4) Uani 1 1 d U
H11A H -0.0643 0.0430 0.7391 0.091 Uiso 1 1 calc R
C12 C -0.071(2) 0.1422(14) 0.6313(15) 0.074(3) Uani 1 1 d U
H12A H 0.0180 0.1305 0.5971 0.088 Uiso 1 1 calc R
C13 C -0.177(2) 0.2041(15) 0.6101(16) 0.087(4) Uani 1 1 d U
H13A H -0.1732 0.2451 0.5567 0.104 Uiso 1 1 calc R
C14 C -0.289(2) 0.1953(17) 0.663(2) 0.102(5) Uani 1 1 d U
H14A H -0.3790 0.2251 0.6549 0.122 Uiso 1 1 calc R
C15 C -0.253(2) 0.1245(15) 0.7337(17) 0.090(4) Uani 1 1 d U
H15A H -0.3137 0.0959 0.7786 0.108 Uiso 1 1 calc R
C21 C -0.329(2) 0.3670(16) 0.7613(19) 0.103(5) Uani 1 1 d U
H21A H -0.3845 0.3934 0.7168 0.123 Uiso 1 1 calc R
C22 C -0.222(2) 0.4033(13) 0.7860(18) 0.088(4) Uani 1 1 d U
H22A H -0.1851 0.4573 0.7584 0.106 Uiso 1 1 calc R
C23 C -0.187(2) 0.3519(16) 0.8593(17) 0.086(4) Uani 1 1 d U
H23A H -0.1175 0.3634 0.8910 0.103 Uiso 1 1 calc R
C24 C -0.263(3) 0.2920(17) 0.8862(17) 0.100(5) Uani 1 1 d U
H24A H -0.2616 0.2536 0.9410 0.119 Uiso 1 1 calc R
C25 C -0.356(2) 0.2958(17) 0.831(2) 0.110(5) Uani 1 1 d U
H25A H -0.4327 0.2639 0.8410 0.132 Uiso 1 1 calc R
C31 C 0.3051(15) 0.1476(11) 1.0153(12) 0.054(4) Uani 1 1 d U
C32 C 0.4318(16) 0.1386(13) 0.9651(13) 0.066(5) Uani 1 1 d U
H32A H 0.4422 0.1522 0.9050 0.079 Uiso 1 1 calc R
C33 C 0.5422(18) 0.1086(15) 1.0083(17) 0.085(6) Uani 1 1 d U
H33A H 0.6278 0.1007 0.9765 0.103 Uiso 1 1 calc R
C34 C 0.525(2) 0.0906(12) 1.0989(15) 0.071(5) Uani 1 1 d U
H34A H 0.5985 0.0742 1.1279 0.085 Uiso 1 1 calc R
C35 C 0.402(2) 0.0969(18) 1.1433(16) 0.100(7) Uani 1 1 d U
H35A H 0.3910 0.0816 1.2031 0.120 Uiso 1 1 calc R
C36 C 0.291(2) 0.1253(14) 1.1035(13) 0.074(5) Uani 1 1 d U
H36A H 0.2065 0.1294 1.1362 0.088 Uiso 1 1 calc R
C41 C 0.0272(17) 0.2320(13) 1.0376(12) 0.062(4) Uani 1 1 d U
C42 C -0.051(2) 0.174(2) 1.0888(14) 0.093(6) Uani 1 1 d U
H42A H -0.0300 0.1129 1.0766 0.112 Uiso 1 1 calc R
C43 C -0.155(3) 0.195(3) 1.1545(19) 0.130(10) Uani 1 1 d U
H43A H -0.1999 0.1514 1.1879 0.156 Uiso 1 1 calc R
C44 C -0.185(3) 0.288(3) 1.166(2) 0.148(12) Uani 1 1 d U
H44A H -0.2600 0.3088 1.2057 0.177 Uiso 1 1 calc R
C45 C -0.003(2) 0.3235(18) 1.0581(18) 0.099(6) Uani 1 1 d U
H45A H 0.0485 0.3653 1.0287 0.119 Uiso 1 1 calc R
C46 C -0.112(3) 0.353(3) 1.123(2) 0.130(9) Uani 1 1 d U
H46A H -0.1331 0.4136 1.1358 0.156 Uiso 1 1 calc R
C51 C 0.3857(14) 0.3532(10) 0.4872(11) 0.048(3) Uani 1 1 d U
C52 C 0.4006(16) 0.3827(11) 0.3984(12) 0.055(4) Uani 1 1 d U
H52A H 0.3311 0.3819 0.3673 0.066 Uiso 1 1 calc R
C53 C 0.5171(17) 0.4134(13) 0.3547(13) 0.067(5) Uani 1 1 d U
H53A H 0.5270 0.4305 0.2951 0.080 Uiso 1 1 calc R
C54 C 0.6178(18) 0.4175(14) 0.4039(15) 0.081(6) Uani 1 1 d U
H54A H 0.6951 0.4382 0.3761 0.097 Uiso 1 1 calc R
C55 C 0.6064(17) 0.3919(12) 0.4925(14) 0.065(4) Uani 1 1 d U
H55A H 0.6754 0.3947 0.5233 0.078 Uiso 1 1 calc R
C56 C 0.4850(15) 0.3608(11) 0.5365(13) 0.056(4) Uani 1 1 d U
H56A H 0.4733 0.3461 0.5964 0.068 Uiso 1 1 calc R
C61 C 0.1733(15) 0.2676(12) 0.4608(12) 0.057(3) Uani 1 1 d U
C62 C 0.209(2) 0.1768(16) 0.4390(19) 0.095(6) Uani 1 1 d U
H62A H 0.2669 0.1363 0.4701 0.114 Uiso 1 1 calc R
C63 C 0.159(4) 0.146(2) 0.373(2) 0.144(11) Uani 1 1 d U
H63A H 0.1866 0.0861 0.3592 0.173 Uiso 1 1 calc R
C64 C 0.070(3) 0.203(3) 0.3263(18) 0.132(10) Uani 1 1 d U
H64A H 0.0371 0.1813 0.2818 0.158 Uiso 1 1 calc R
C65 C 0.028(3) 0.295(3) 0.3465(17) 0.123(9) Uani 1 1 d U
H65A H -0.0336 0.3347 0.3171 0.147 Uiso 1 1 calc R
C66 C 0.084(2) 0.3222(17) 0.4137(14) 0.079(5) Uani 1 1 d U
H66A H 0.0578 0.3827 0.4276 0.095 Uiso 1 1 calc R

loop_
_atom_site_aniso_label
_atom_site_aniso_U_11
_atom_site_aniso_U_22
_atom_site_aniso_U_33
_atom_site_aniso_U_23
_atom_site_aniso_U_13
_atom_site_aniso_U_12
Au1 0.0488(4) 0.0468(4) 0.0532(5) 0.0129(3) -0.0073(3) -0.0050(3)
P2 0.046(2) 0.055(2) 0.047(3) 0.010(2) -0.0079(19) -0.0078(17)
Cl1 0.082(3) 0.065(3) 0.066(3) 0.023(2) -0.003(2) 0.010(2)
C1 0.049(7) 0.049(7) 0.052(10) 0.012(6) -0.010(6) -0.002(6)
C2 0.057(8) 0.055(9) 0.052(11) 0.018(7) -0.011(7) -0.021(7)
Au2 0.0647(5) 0.0505(4) 0.0591(5) 0.0144(3) -0.0194(4) -0.0161(3)
P1 0.037(2) 0.049(2) 0.049(3) 0.0080(19) -0.0069(18) -0.0085(16)
Cl2 0.134(5) 0.076(3) 0.070(4) 0.028(3) -0.037(3) -0.052(3)
C4 0.046(6) 0.052(9) 0.037(9) 0.002(6) -0.005(6) -0.008(5)
O2 0.059(7) 0.095(9) 0.077(9) 0.043(7) -0.028(7) -0.041(6)
Ti1 0.0357(14) 0.0544(15) 0.0513(18) 0.0149(13) -0.0076(12) -0.0082(11)
O1 0.052(5) 0.052(5) 0.046(6) 0.016(4) -0.010(4) -0.008(4)
Cl3 0.098(6) 0.259(13) 0.272(16) -0.050(11) 0.051(6) -0.036(6)
C5 0.102(10) 0.062(12) 0.162(13) -0.031(11) 0.061(14) -0.011(10)
C3 0.041(6) 0.043(7) 0.063(11) 0.003(6) 0.000(6) -0.005(5)
Cl4 0.135(6) 0.168(7) 0.150(7) -0.064(6) 0.023(5) -0.066(6)
C6 0.157(14) 0.37(7) 0.11(2) -0.05(3) -0.033(15) -0.05(3)
O3 0.054(5) 0.046(5) 0.052(6) 0.014(4) -0.009(4) -0.010(4)
Cl5 0.182(8) 0.134(7) 0.221(11) 0.032(8) 0.066(8) 0.031(6)
O4 0.047(6) 0.067(7) 0.081(10) 0.034(7) -0.008(6) -0.004(5)
Cl6 0.171(10) 0.39(2) 0.27(2) -0.033(18) -0.053(10) -0.003(13)
Cl7 0.228(11) 0.208(11) 0.168(10) -0.036(8) -0.011(8) -0.085(9)
Cl8 0.333(18) 0.280(17) 0.191(11) 0.047(12) -0.126(13) -0.127(14)
C11 0.084(8) 0.053(5) 0.095(11) 0.008(5) -0.033(8) -0.014(5)
C12 0.065(8) 0.089(9) 0.079(8) -0.020(6) -0.015(6) -0.036(6)
C13 0.111(11) 0.088(11) 0.078(7) 0.015(6) -0.053(7) -0.038(7)
C14 0.064(7) 0.113(11) 0.143(14) 0.002(8) -0.061(8) -0.017(7)
C15 0.075(8) 0.088(8) 0.114(12) 0.010(7) -0.012(7) -0.047(7)
C21 0.058(7) 0.094(9) 0.140(14) 0.007(8) -0.026(8) 0.030(6)
C22 0.072(10) 0.054(6) 0.119(13) 0.003(5) 0.016(8) 0.007(6)
C23 0.058(10) 0.095(10) 0.093(9) -0.029(7) 0.004(7) 0.015(7)
C24 0.100(12) 0.094(12) 0.076(7) 0.006(6) 0.033(7) 0.009(8)
C25 0.047(6) 0.105(11) 0.162(14) -0.009(9) 0.030(6) -0.010(7)
C31 0.050(6) 0.053(9) 0.057(8) 0.015(7) -0.018(6) -0.007(6)
C32 0.050(6) 0.092(13) 0.057(10) 0.008(10) -0.016(6) -0.016(8)
C33 0.046(8) 0.106(15) 0.102(12) 0.024(14) -0.025(8) -0.014(9)
C34 0.076(8) 0.057(10) 0.089(11) -0.006(10) -0.047(9) -0.007(9)
C35 0.093(11) 0.14(2) 0.061(11) -0.003(14) -0.035(8) 0.006(14)
C36 0.071(9) 0.094(14) 0.050(8) 0.016(11) -0.013(7) -0.004(10)
C41 0.051(8) 0.090(10) 0.044(9) -0.007(7) -0.016(5) 0.003(7)
C42 0.072(13) 0.154(15) 0.054(13) -0.021(12) 0.013(8) -0.032(12)
C43 0.084(17) 0.24(3) 0.074(18) -0.06(2) 0.029(12) -0.045(18)
C44 0.090(19) 0.23(3) 0.09(2) -0.02(2) 0.005(14) 0.064(19)
C45 0.096(15) 0.116(11) 0.090(18) -0.047(12) -0.027(10) 0.006(10)
C46 0.14(2) 0.17(2) 0.08(2) -0.060(17) -0.033(13) 0.044(16)
C51 0.038(6) 0.042(8) 0.059(9) 0.013(7) -0.007(5) -0.009(5)
C52 0.055(8) 0.060(10) 0.052(8) 0.004(8) -0.006(7) -0.019(7)
C53 0.060(10) 0.077(12) 0.057(10) 0.008(10) 0.006(7) -0.014(8)
C54 0.053(10) 0.095(14) 0.089(12) 0.026(13) -0.002(9) -0.027(10)
C55 0.053(8) 0.064(10) 0.083(11) -0.002(10) -0.015(9) -0.019(8)
C56 0.049(8) 0.054(9) 0.064(10) 0.012(9) -0.014(7) -0.010(7)
C61 0.039(8) 0.081(9) 0.051(9) -0.004(6) 0.005(6) -0.025(7)
C62 0.075(13) 0.088(10) 0.13(2) -0.036(11) -0.012(12) -0.030(9)
C63 0.21(3) 0.145(19) 0.11(3) -0.032(17) -0.019(19) -0.106(19)
C64 0.14(2) 0.24(3) 0.049(16) -0.054(18) 0.009(12) -0.11(2)
C65 0.087(17) 0.24(3) 0.059(16) -0.034(17) -0.018(12) -0.051(18)
C66 0.077(13) 0.112(12) 0.055(13) -0.004(10) -0.023(9) -0.019(10)

loop_
_atom_type_symbol
_atom_type_description
_atom_type_scat_dispersion_real
_atom_type_scat_dispersion_imag
_atom_type_scat_source
C C 0.0033 0.0016 'International Tables Vol C Tables 4.2.6.8 and 6.1.1.4'
H H 0.0000 0.0000 'International Tables Vol C Tables 4.2.6.8 and 6.1.1.4'
O O 0.0106 0.0060 'International Tables Vol C Tables 4.2.6.8 and 6.1.1.4'
P P 0.1023 0.0942 'International Tables Vol C Tables 4.2.6.8 and 6.1.1.4'
Cl Cl 0.1484 0.1585 'International Tables Vol C Tables 4.2.6.8 and 6.1.1.4'
Ti Ti 0.2776 0.4457 'International Tables Vol C Tables 4.2.6.8 and 6.1.1.4'
Au Au -2.0133 8.8022 'International Tables Vol C Tables 4.2.6.8 and 6.1.1.4'

loop_
_geom_angle_atom_site_label_1
_geom_angle_atom_site_label_2
_geom_angle_atom_site_label_3
_geom_angle
P1 Au1 Cl1 173.15(17)
C41 P2 C1 105.1(9)
C41 P2 C31 106.7(8)
C1 P2 C31 104.3(7)
C41 P2 Au2 113.6(6)
C1 P2 Au2 116.0(6)
C31 P2 Au2 110.3(5)
C2 C1 P2 112.8(11)
O2 C2 O1 126.5(15)
O2 C2 C1 122.1(14)
O1 C2 C1 111.4(12)
P2 Au2 Cl2 173.71(19)
C61 P1 C51 105.7(8)
C61 P1 C3 105.8(8)
C51 P1 C3 105.7(7)
C61 P1 Au1 113.9(6)
C51 P1 Au1 109.6(5)
C3 P1 Au1 115.4(6)
O4 C4 O3 123.0(13)
O4 C4 C3 122.6(14)
O3 C4 C3 114.2(12)
O3 Ti1 O1 95.8(4)
O3 Ti1 C15 135.8(7)
O1 Ti1 C15 97.6(7)
O3 Ti1 C21 97.7(7)
O1 Ti1 C21 136.5(8)
C15 Ti1 C21 100.9(9)
O3 Ti1 C11 111.1(7)
O1 Ti1 C11 76.8(6)
C15 Ti1 C11 34.3(7)
C21 Ti1 C11 134.1(8)
O3 Ti1 C25 132.1(7)
O1 Ti1 C25 111.0(9)
C15 Ti1 C25 80.5(9)
C21 Ti1 C25 36.4(9)
C11 Ti1 C25 113.3(8)
O3 Ti1 C13 81.2(6)
O1 Ti1 C13 126.3(7)
C15 Ti1 C13 57.1(8)
C21 Ti1 C13 96.7(9)
C11 Ti1 C13 55.7(7)
C25 Ti1 C13 109.8(10)
O3 Ti1 C24 124.8(8)
O1 Ti1 C24 80.9(8)
C15 Ti1 C24 98.9(9)
C21 Ti1 C24 57.6(9)
C11 Ti1 C24 121.3(8)
C25 Ti1 C24 33.6(10)
C13 Ti1 C24 143.0(9)
O3 Ti1 C14 110.5(8)
O1 Ti1 C14 132.3(7)
C15 Ti1 C14 36.6(8)
C21 Ti1 C14 80.0(9)
C11 Ti1 C14 57.0(8)
C25 Ti1 C14 80.2(10)
C13 Ti1 C14 32.2(8)
C24 Ti1 C14 111.6(10)
O3 Ti1 C23 93.5(7)
O1 Ti1 C23 81.4(7)
C15 Ti1 C23 130.1(9)
C21 Ti1 C23 56.7(9)
C11 Ti1 C23 148.4(8)
C25 Ti1 C23 54.8(9)
C13 Ti1 C23 152.1(8)
C24 Ti1 C23 31.3(8)
C14 Ti1 C23 133.1(8)
O3 Ti1 C22 76.7(6)
O1 Ti1 C22 111.1(7)
C15 Ti1 C22 134.7(8)
C21 Ti1 C22 35.0(8)
C11 Ti1 C22 168.9(7)
C25 Ti1 C22 57.1(8)
C13 Ti1 C22 120.0(8)
C24 Ti1 C22 54.7(8)
C14 Ti1 C22 113.3(9)
C23 Ti1 C22 33.1(8)
O3 Ti1 C12 80.4(6)
O1 Ti1 C12 93.8(6)
C15 Ti1 C12 56.8(8)
C21 Ti1 C12 129.2(9)
C11 Ti1 C12 34.0(7)
C25 Ti1 C12 133.3(9)
C13 Ti1 C12 32.5(7)
C24 Ti1 C12 154.5(8)
C14 Ti1 C12 54.7(8)
C23 Ti1 C12 171.9(7)
C22 Ti1 C12 147.5(8)
C2 O1 Ti1 137.2(9)
Cl3 C5 Cl4 112(2)
Cl3 C5 Cl5 113.8(14)
Cl4 C5 Cl5 113.5(13)
C4 C3 P1 111.5(11)
Cl8 C6 Cl6 125(3)
Cl8 C6 Cl7 120(3)
Cl6 C6 Cl7 115(3)
C4 O3 Ti1 141.0(9)
C15 C11 C12 109.7(18)
C15 C11 Ti1 72.4(12)
C12 C11 Ti1 76.8(11)
C13 C12 C11 106(2)
C13 C12 Ti1 70.9(14)
C11 C12 Ti1 69.2(12)
C14 C13 C12 112(2)
C14 C13 Ti1 74.4(16)
C12 C13 Ti1 76.5(13)
C13 C14 C15 106.9(19)
C13 C14 Ti1 73.5(13)
C15 C14 Ti1 69.9(11)
C11 C15 C14 104.2(19)
C11 C15 Ti1 73.3(11)
C14 C15 Ti1 73.6(11)
C22 C21 C25 104(2)
C22 C21 Ti1 75.4(11)
C25 C21 Ti1 72.4(11)
C23 C22 C21 107(2)
C23 C22 Ti1 72.3(13)
C21 C22 Ti1 69.6(12)
C24 C23 C22 112(2)
C24 C23 Ti1 74.2(16)
C22 C23 Ti1 74.6(15)
C23 C24 C25 110(2)
C23 C24 Ti1 74.5(15)
C25 C24 Ti1 72.0(16)
C24 C25 C21 107(2)
C24 C25 Ti1 74.3(13)
C21 C25 Ti1 71.3(12)
C36 C31 C32 120.4(15)
C36 C31 P2 123.4(13)
C32 C31 P2 116.2(13)
C31 C32 C33 117.7(19)
C32 C33 C34 120.4(19)
C35 C34 C33 119.5(18)
C34 C35 C36 122(2)
C35 C36 C31 120(2)
C42 C41 C45 115(2)
C42 C41 P2 123.6(17)
C45 C41 P2 121.1(17)
C43 C42 C41 129(3)
C42 C43 C44 112(3)
C46 C44 C43 125(3)
C41 C45 C46 121(3)
C44 C46 C45 118(3)
C52 C51 C56 119.5(13)
C52 C51 P1 123.0(12)
C56 C51 P1 117.5(13)
C51 C52 C53 122.2(16)
C54 C53 C52 117.7(18)
C55 C54 C53 122.5(16)
C54 C55 C56 119.0(17)
C51 C56 C55 119.0(17)
C66 C61 C62 116(2)
C66 C61 P1 123.1(16)
C62 C61 P1 121.3(16)
C63 C62 C61 121(3)
C62 C63 C64 122(3)
C63 C64 C65 120(3)
C66 C65 C64 116(3)
C61 C66 C65 126(3)

loop_
_geom_bond_atom_site_label_1
_geom_bond_atom_site_label_2
_geom_bond_distance
Au1 P1 2.222(4)
Au1 Cl1 2.287(4)
P2 C41 1.778(19)
P2 C1 1.816(17)
P2 C31 1.822(15)
P2 Au2 2.226(4)
C1 C2 1.56(2)
C2 O2 1.169(17)
C2 O1 1.302(17)
Au2 Cl2 2.279(4)
P1 C61 1.764(19)
P1 C51 1.784(14)
P1 C3 1.843(16)
C4 O4 1.188(17)
C4 O3 1.310(17)
C4 C3 1.51(2)
Ti1 O3 1.957(10)
Ti1 O1 1.962(10)
Ti1 C15 2.341(19)
Ti1 C21 2.346(19)
Ti1 C11 2.35(2)
Ti1 C25 2.36(2)
Ti1 C13 2.38(2)
Ti1 C24 2.39(2)
Ti1 C14 2.39(2)
Ti1 C23 2.39(2)
Ti1 C22 2.42(2)
Ti1 C12 2.45(2)
Cl3 C5 1.69(3)
C5 Cl4 1.69(3)
C5 Cl5 1.74(3)
C6 Cl8 1.50(4)
C6 Cl6 1.57(4)
C6 Cl7 1.73(5)
C11 C15 1.38(3)
C11 C12 1.41(3)
C12 C13 1.36(3)
C13 C14 1.32(3)
C14 C15 1.49(3)
C21 C22 1.43(3)
C21 C25 1.47(3)
C22 C23 1.37(3)
C23 C24 1.29(3)
C24 C25 1.37(4)
C31 C36 1.37(3)
C31 C32 1.40(2)
C32 C33 1.40(2)
C33 C34 1.40(3)
C34 C35 1.33(3)
C35 C36 1.37(3)
C41 C42 1.39(3)
C41 C45 1.40(3)
C42 C43 1.37(3)
C43 C44 1.40(5)
C44 C46 1.38(5)
C45 C46 1.41(4)
C51 C52 1.40(2)
C51 C56 1.40(2)
C52 C53 1.41(2)
C53 C54 1.40(3)
C54 C55 1.38(3)
C55 C56 1.45(2)
C61 C66 1.37(3)
C61 C62 1.40(3)
C62 C63 1.37(4)
C63 C64 1.39(5)
C64 C65 1.40(5)
C65 C66 1.40(3)
